data_4334340
loop_
_publ_author_name
'M. Angeles Alvarez'
'M. Esther Garc\'ia'
'Miguel A. Ruiz'
'Adri\'an Toyos'
'M. Fernanda Vega'

_publ_section_title
;
 Low-Temperature N-O Bond Cleavage and Reversible N-P Bond Formation
 Processes in the Reactions of the Unsaturated Anions
 [M2(\h5-C5H5)2(\m-PCy2)(\m-CO)2]- (M = Mo, W) with the Nitrosyl Complex
 [Re(\h5-C5H4Me)(CO)2(NO)]+
;
_journal_name_full 'Inorganic Chemistry'
_journal_page_first 3942
_journal_page_last 3952
_journal_paper_doi 10.1021/ic3027489
_journal_volume 52
_journal_year 2013
_chemical_compound_source 'synthesis as described'
_chemical_formula_moiety 'C30 H39 Mo2 N O4 P Re'
_chemical_formula_sum 'C30 H39 Mo2 N O4 P Re'
_chemical_formula_weight 886.68
_chemical_name_systematic
;
 ?
;
_space_group_IT_number 14
_symmetry_cell_setting monoclinic
_symmetry_Int_Tables_number 14
_symmetry_space_group_name_Hall '-P 2ybc'
_symmetry_space_group_name_H-M 'P 1 21/c 1'
_atom_sites_solution_hydrogens geom
_atom_sites_solution_primary direct
_atom_sites_solution_secondary difmap
_audit_conform_dict_location ftp://ftp.iucr.org/pub/cif_core.dic
_audit_conform_dict_name cif_core.dic
_audit_conform_dict_version 2.4
_audit_creation_method 'WinGX routine CIF_UPDATE'
_cell_angle_alpha 90
_cell_angle_beta 133.3580(10)
_cell_angle_gamma 90
_cell_formula_units_Z 4
_cell_length_a 14.0692(3)
_cell_length_b 16.5028(4)
_cell_length_c 19.8725(5)
_cell_measurement_reflns_used 5266
_cell_measurement_temperature 123.00(10)
_cell_measurement_theta_max 74.1379
_cell_measurement_theta_min 3.0559
_cell_measurement_wavelength 1.54184
_cell_volume 3354.75(15)
_computing_cell_refinement
;
CrysAlis RED, Oxford Diffraction Ltd.,
Version 1.171.31.7 (release 18-10-2006 CrysAlis171 .NET)
(compiled Oct 18 2006,16:28:17)
;
_computing_data_collection
;
CrysAlis CCD, Oxford Diffraction Ltd.,
Version 1.171.31.7 (release 18-10-2006 CrysAlis171 .NET)
(compiled Oct 18 2006,16:28:17)
;
_computing_data_reduction
;
CrysAlis RED, Oxford Diffraction Ltd.,
Version 1.171.31.7 (release 18-10-2006 CrysAlis171 .NET)
(compiled Oct 18 2006,16:28:17)
;
_computing_molecular_graphics 'Ortep-3 for Windows (Farrugia, 1997)'
_computing_publication_material 'WinGX publication routines (Farrugia, 1999)'
_computing_structure_refinement 'SHELXL-97 (Sheldrick, 2008)'
_computing_structure_solution 'SHELXS-97 (Sheldrick, 2008)'
_diffrn_ambient_temperature 123.00(10)
_diffrn_measured_fraction_theta_full 0.97
_diffrn_measured_fraction_theta_max 0.97
_diffrn_measurement_device_type 'ONYX CCD'
_diffrn_measurement_method CCD
_diffrn_radiation_monochromator graphite
_diffrn_radiation_probe x-ray
_diffrn_radiation_source 'Nova (Cu) x-ray Source'
_diffrn_radiation_type CuK\a
_diffrn_radiation_wavelength 1.54184
_diffrn_reflns_av_R_equivalents 0.0446
_diffrn_reflns_av_unetI/netI 0.0549
_diffrn_reflns_limit_h_max 17
_diffrn_reflns_limit_h_min -15
_diffrn_reflns_limit_k_max 14
_diffrn_reflns_limit_k_min -20
_diffrn_reflns_limit_l_max 24
_diffrn_reflns_limit_l_min -22
_diffrn_reflns_number 13695
_diffrn_reflns_theta_full 74.31
_diffrn_reflns_theta_max 74.31
_diffrn_reflns_theta_min 4.07
_exptl_absorpt_coefficient_mu 13.639
_exptl_absorpt_correction_T_max 1.00000
_exptl_absorpt_correction_T_min 0.34020
_exptl_absorpt_correction_type multi-scan
_exptl_absorpt_process_details
;
CrysAlisPro, Agilent Technologies,
Version 1.171.35.19 (release 27-10-2011 CrysAlis171 .NET)
(compiled Oct 27 2011,15:02:11)
empirical absorption correction using spherical harmonics,
 implemented in SCALE3 ABSPACK scaling algorithm.
;
_exptl_crystal_colour blue
_exptl_crystal_density_diffrn 1.756
_exptl_crystal_description prism
_exptl_crystal_F_000 1728
_exptl_crystal_size_max 0.19
_exptl_crystal_size_mid 0.11
_exptl_crystal_size_min 0.09
_platon_squeeze_details
;
;
_refine_diff_density_max 1.034
_refine_diff_density_min -2.295
_refine_diff_density_rms 0.14
_refine_ls_extinction_method none
_refine_ls_goodness_of_fit_ref 1.037
_refine_ls_hydrogen_treatment constr
_refine_ls_matrix_type full
_refine_ls_number_parameters 348
_refine_ls_number_reflns 6633
_refine_ls_number_restraints 5
_refine_ls_restrained_S_all 1.038
_refine_ls_R_factor_all 0.0595
_refine_ls_R_factor_gt 0.0447
_refine_ls_shift/su_max 0.001
_refine_ls_shift/su_mean 0
_refine_ls_structure_factor_coef Fsqd
_refine_ls_weighting_details 'calc w=1/[\s^2^(Fo^2^)+(0.0592P)^2^+2.0740P] where P=(Fo^2^+2Fc^2^)/3'
_refine_ls_weighting_scheme calc
_refine_ls_wR_factor_gt 0.1103
_refine_ls_wR_factor_ref 0.12
_reflns_number_gt 5164
_reflns_number_total 6633
_reflns_threshold_expression >2\s(I)
_cod_data_source_file ic3027489_si_001_1.cif
_cod_data_source_block compound5
_cod_original_cell_volume 3354.75(14)
_cod_database_code 4334340

loop_
_symmetry_equiv_pos_as_xyz
'x, y, z'
'-x, y+1/2, -z+1/2'
'-x, -y, -z'
'x, -y-1/2, z-1/2'

loop_
_atom_site_label
_atom_site_type_symbol
_atom_site_fract_x
_atom_site_fract_y
_atom_site_fract_z
_atom_site_U_iso_or_equiv
_atom_site_adp_type
_atom_site_occupancy
_atom_site_symmetry_multiplicity
_atom_site_calc_flag
_atom_site_refinement_flags
_atom_site_disorder_assembly
_atom_site_disorder_group
Mo1 Mo -0.11715(5) -0.68732(3) 0.25850(4) 0.03564(13) Uani 1 1 d . . .
Mo2 Mo -0.24717(6) -0.57513(4) 0.11605(4) 0.04475(16) Uani 1 1 d . . .
Re1 Re -0.34881(3) -0.859025(19) 0.16119(2) 0.04142(11) Uani 1 1 d . . .
P1 P -0.10428(16) -0.68373(10) 0.14506(12) 0.0352(3) Uani 1 1 d . A .
N1 N -0.2267(5) -0.7682(3) 0.2067(4) 0.0365(12) Uani 1 1 d . . .
O1 O -0.2052(7) -0.9916(4) 0.1536(5) 0.0761(19) Uani 1 1 d . . .
O2 O -0.1960(7) -0.9147(4) 0.3596(4) 0.080(2) Uani 1 1 d . . .
O3 O -0.3953(5) -0.6141(4) 0.0240(4) 0.0571(14) Uani 1 1 d . A .
O4 O -0.2239(5) -0.5908(3) 0.2220(4) 0.0455(11) Uani 1 1 d . A .
C1 C -0.2529(8) -0.9395(5) 0.1591(5) 0.059(2) Uani 1 1 d . . .
C2 C -0.2542(9) -0.8932(5) 0.2831(5) 0.056(2) Uani 1 1 d . . .
C3 C 0.0862(8) -0.7452(5) 0.3875(5) 0.057(2) Uani 1 1 d . . .
H3 H 0.1125 -0.79 0.3754 0.069 Uiso 1 1 calc R . .
C4 C 0.1176(8) -0.6653(6) 0.3891(6) 0.058(2) Uani 1 1 d . . .
H4 H 0.1714 -0.6481 0.3804 0.069 Uiso 1 1 calc R . .
C5 C 0.0580(10) -0.6162(6) 0.4051(7) 0.079(3) Uani 1 1 d . . .
H5 H 0.0628 -0.56 0.4093 0.095 Uiso 1 1 calc R . .
C6 C -0.0131(8) -0.6672(10) 0.4144(6) 0.089(4) Uani 1 1 d . . .
H6 H -0.0662 -0.6503 0.4239 0.107 Uiso 1 1 calc R . .
C7 C 0.0101(10) -0.7470(8) 0.4069(6) 0.085(4) Uani 1 1 d . . .
H7 H -0.0205 -0.7932 0.4137 0.102 Uiso 1 1 calc R . .
C8 C -0.092(2) -0.4735(12) 0.1485(15) 0.054(5) Uiso 0.5 1 d P A 1
H8 H -0.0038 -0.4853 0.1842 0.064 Uiso 0.5 1 calc PR A 1
C9 C -0.2030(17) -0.4851(11) 0.0443(11) 0.049(4) Uiso 0.5 1 d P A 1
H9 H -0.198 -0.5058 0.0033 0.058 Uiso 0.5 1 calc PR A 1
C10 C -0.3140(17) -0.4578(10) 0.0241(12) 0.052(4) Uiso 0.5 1 d P A 1
H10 H -0.398 -0.4553 -0.0345 0.062 Uiso 0.5 1 calc PR A 1
C11 C -0.2771(14) -0.4341(9) 0.1087(12) 0.036(3) Uiso 0.5 1 d P A 1
H11 H -0.3334 -0.416 0.1149 0.043 Uiso 0.5 1 calc PR A 1
C12 C -0.146(2) -0.4428(12) 0.1784(14) 0.057(4) Uiso 0.5 1 d P A 1
H12 H -0.0983 -0.4292 0.2397 0.069 Uiso 0.5 1 calc PR A 1
C8B C -0.1096(15) -0.4829(10) 0.1219(11) 0.036(4) Uiso 0.5 1 d PD A 2
H8B H -0.048 -0.5086 0.1247 0.043 Uiso 0.5 1 calc PR A 2
C9B C -0.2326(18) -0.4626(14) 0.0455(13) 0.074(6) Uiso 0.5 1 d PD A 2
H9B H -0.268 -0.4652 -0.0147 0.089 Uiso 0.5 1 calc PR A 2
C12B C -0.093(2) -0.4563(12) 0.1987(13) 0.061(5) Uiso 0.5 1 d PD A 2
H12B H -0.0145 -0.4549 0.2604 0.073 Uiso 0.5 1 calc PR A 2
C10B C -0.2985(18) -0.4373(12) 0.0705(14) 0.062(5) Uiso 0.5 1 d PD A 2
H10B H -0.387 -0.4248 0.0295 0.074 Uiso 0.5 1 calc PR A 2
C11B C -0.212(2) -0.4335(13) 0.1661(15) 0.078(6) Uiso 0.5 1 d PD A 2
H11B H -0.2311 -0.4185 0.201 0.094 Uiso 0.5 1 calc PR A 2
C13 C -0.5209(7) -0.7947(6) 0.0252(5) 0.058(2) Uani 1 1 d . . .
H13 H -0.5067 -0.7604 -0.0043 0.069 Uiso 1 1 calc R . .
C14 C -0.5431(8) -0.8783(6) 0.0122(6) 0.067(2) Uani 1 1 d . . .
H14 H -0.5486 -0.9089 -0.0296 0.081 Uiso 1 1 calc R . .
C15 C -0.5559(8) -0.9089(7) 0.0707(7) 0.076(3) Uani 1 1 d . . .
H15 H -0.5695 -0.9628 0.0758 0.091 Uiso 1 1 calc R . .
C16 C -0.5444(8) -0.8433(6) 0.1205(6) 0.065(2) Uani 1 1 d . . .
H16 H -0.5492 -0.8464 0.1649 0.079 Uiso 1 1 calc R . .
C17 C -0.5247(7) -0.7728(6) 0.0930(5) 0.0529(19) Uani 1 1 d . . .
C18 C -0.5131(9) -0.6914(6) 0.1248(7) 0.071(3) Uani 1 1 d . . .
H18A H -0.5975 -0.666 0.0839 0.106 Uiso 1 1 calc R . .
H18B H -0.4544 -0.6608 0.1255 0.106 Uiso 1 1 calc R . .
H18C H -0.4797 -0.6934 0.1862 0.106 Uiso 1 1 calc R . .
C19 C 0.0520(6) -0.6638(4) 0.1750(5) 0.0369(14) Uani 1 1 d . . .
H19 H 0.0933 -0.6173 0.2172 0.044 Uiso 1 1 calc R A .
C20 C 0.0346(7) -0.6409(5) 0.0929(5) 0.0442(16) Uani 1 1 d . A .
H20A H -0.0237 -0.5948 0.0609 0.053 Uiso 1 1 calc R . .
H20B H -0.004 -0.6859 0.0497 0.053 Uiso 1 1 calc R . .
C21 C 0.1673(7) -0.6198(5) 0.1266(5) 0.0498(18) Uani 1 1 d . . .
H21A H 0.156 -0.6066 0.0739 0.06 Uiso 1 1 calc R A .
H21B H 0.2026 -0.5724 0.1663 0.06 Uiso 1 1 calc R . .
C22 C 0.2622(7) -0.6892(5) 0.1794(5) 0.0504(18) Uani 1 1 d . A .
H22A H 0.3465 -0.6732 0.2025 0.06 Uiso 1 1 calc R . .
H22B H 0.2309 -0.7351 0.1383 0.06 Uiso 1 1 calc R . .
C23 C 0.2773(7) -0.7138(5) 0.2604(5) 0.0470(17) Uani 1 1 d . . .
H23A H 0.3346 -0.7605 0.2913 0.056 Uiso 1 1 calc R A .
H23B H 0.3172 -0.6698 0.3047 0.056 Uiso 1 1 calc R . .
C24 C 0.1461(6) -0.7344(5) 0.2277(5) 0.0440(16) Uani 1 1 d . A .
H24A H 0.1577 -0.7472 0.2806 0.053 Uiso 1 1 calc R . .
H24B H 0.1098 -0.7817 0.1879 0.053 Uiso 1 1 calc R . .
C25 C -0.2105(6) -0.7535(4) 0.0457(4) 0.0380(14) Uani 1 1 d . . .
H25 H -0.2827 -0.7661 0.0412 0.046 Uiso 1 1 calc R A .
C26 C -0.1490(7) -0.8362(4) 0.0585(5) 0.0473(17) Uani 1 1 d . A .
H26A H -0.0812 -0.8293 0.0578 0.057 Uiso 1 1 calc R . .
H26B H -0.1096 -0.8595 0.1176 0.057 Uiso 1 1 calc R . .
C27 C -0.2561(9) -0.8930(6) -0.0205(6) 0.067(2) Uani 1 1 d . . .
H27A H -0.2164 -0.9439 -0.0147 0.081 Uiso 1 1 calc R A .
H27B H -0.3178 -0.9045 -0.0147 0.081 Uiso 1 1 calc R . .
C28 C -0.3290(9) -0.8578(6) -0.1152(6) 0.073(3) Uani 1 1 d . A .
H28A H -0.4008 -0.8934 -0.1621 0.087 Uiso 1 1 calc R . .
H28B H -0.2707 -0.8542 -0.1252 0.087 Uiso 1 1 calc R . .
C29 C -0.3833(8) -0.7723(6) -0.1248(6) 0.062(2) Uani 1 1 d . . .
H29A H -0.4237 -0.7493 -0.1842 0.075 Uiso 1 1 calc R A .
H29B H -0.4499 -0.777 -0.1226 0.075 Uiso 1 1 calc R . .
C30 C -0.2757(7) -0.7167(6) -0.0481(5) 0.0541(19) Uani 1 1 d . A .
H30A H -0.312 -0.6641 -0.0546 0.065 Uiso 1 1 calc R . .
H30B H -0.2114 -0.7093 -0.0522 0.065 Uiso 1 1 calc R . .

loop_
_atom_site_aniso_label
_atom_site_aniso_U_11
_atom_site_aniso_U_22
_atom_site_aniso_U_33
_atom_site_aniso_U_23
_atom_site_aniso_U_13
_atom_site_aniso_U_12
Mo1 0.0335(3) 0.0371(3) 0.0436(3) -0.0046(2) 0.0293(3) -0.0036(2)
Mo2 0.0397(3) 0.0407(3) 0.0650(4) 0.0094(3) 0.0403(3) 0.0065(2)
Re1 0.03724(19) 0.04162(18) 0.03978(17) -0.00073(13) 0.02427(16) -0.00770(13)
P1 0.0290(8) 0.0390(9) 0.0417(9) 0.0004(7) 0.0258(8) -0.0003(7)
N1 0.035(3) 0.039(3) 0.039(3) 0.004(2) 0.027(3) 0.006(2)
O1 0.088(5) 0.050(3) 0.074(4) 0.001(3) 0.049(4) 0.024(3)
O2 0.114(6) 0.052(3) 0.055(4) 0.004(3) 0.051(4) -0.004(4)
O3 0.044(3) 0.063(3) 0.070(4) 0.018(3) 0.041(3) 0.017(3)
O4 0.054(3) 0.033(2) 0.071(3) -0.002(2) 0.052(3) -0.003(2)
C1 0.056(5) 0.055(5) 0.039(4) 0.001(4) 0.022(4) -0.006(4)
C2 0.071(6) 0.040(4) 0.048(4) 0.000(3) 0.038(4) -0.004(4)
C3 0.059(5) 0.053(5) 0.040(4) 0.003(4) 0.026(4) 0.009(4)
C4 0.041(4) 0.082(6) 0.050(4) -0.003(4) 0.030(4) -0.007(4)
C5 0.073(7) 0.062(6) 0.065(6) -0.022(5) 0.032(6) -0.013(5)
C6 0.040(5) 0.186(13) 0.047(5) -0.039(7) 0.033(4) -0.013(6)
C7 0.081(7) 0.115(9) 0.036(4) -0.003(5) 0.031(5) -0.043(7)
C13 0.027(4) 0.088(6) 0.043(4) 0.008(4) 0.018(3) -0.007(4)
C14 0.040(5) 0.091(7) 0.050(5) -0.024(5) 0.023(4) -0.019(5)
C15 0.043(5) 0.080(7) 0.070(6) -0.013(5) 0.025(5) -0.034(5)
C16 0.043(5) 0.098(7) 0.063(5) 0.008(5) 0.039(4) -0.013(5)
C17 0.027(4) 0.075(5) 0.043(4) 0.004(4) 0.019(3) 0.009(4)
C18 0.056(5) 0.083(7) 0.075(6) 0.028(5) 0.046(5) 0.025(5)
C19 0.034(4) 0.042(3) 0.047(4) 0.000(3) 0.032(3) 0.000(3)
C20 0.038(4) 0.052(4) 0.045(4) 0.003(3) 0.030(4) 0.003(3)
C21 0.045(4) 0.058(5) 0.061(5) -0.004(4) 0.042(4) -0.015(4)
C22 0.040(4) 0.068(5) 0.051(4) -0.007(4) 0.035(4) -0.011(4)
C23 0.036(4) 0.064(5) 0.045(4) 0.007(4) 0.029(4) 0.010(3)
C24 0.030(4) 0.058(4) 0.047(4) 0.015(3) 0.027(3) 0.013(3)
C25 0.025(3) 0.044(4) 0.035(3) -0.006(3) 0.017(3) -0.004(3)
C26 0.042(4) 0.045(4) 0.039(4) -0.008(3) 0.021(3) 0.002(3)
C27 0.071(6) 0.056(5) 0.056(5) -0.015(4) 0.036(5) -0.011(5)
C28 0.058(6) 0.098(7) 0.050(5) -0.033(5) 0.032(5) -0.018(5)
C29 0.038(4) 0.094(7) 0.043(4) -0.002(4) 0.023(4) -0.002(4)
C30 0.035(4) 0.078(6) 0.037(4) -0.001(4) 0.020(3) -0.002(4)

loop_
_atom_type_symbol
_atom_type_description
_atom_type_scat_dispersion_real
_atom_type_scat_dispersion_imag
_atom_type_scat_source
C C 0.0181 0.0091 'International Tables Vol C Tables 4.2.6.8 and 6.1.1.4'
H H 0 0 'International Tables Vol C Tables 4.2.6.8 and 6.1.1.4'
Mo Mo -0.0483 2.7339 'International Tables Vol C Tables 4.2.6.8 and 6.1.1.4'
N N 0.0311 0.018 'International Tables Vol C Tables 4.2.6.8 and 6.1.1.4'
O O 0.0492 0.0322 'International Tables Vol C Tables 4.2.6.8 and 6.1.1.4'
P P 0.2955 0.4335 'International Tables Vol C Tables 4.2.6.8 and 6.1.1.4'
Re Re -5.2083 5.8923 'International Tables Vol C Tables 4.2.6.8 and 6.1.1.4'
Cl Cl 0.3639 0.7018 'International Tables Vol C Tables 4.2.6.8 and 6.1.1.4'

loop_
_geom_angle_atom_site_label_1
_geom_angle_atom_site_label_2
_geom_angle_atom_site_label_3
_geom_angle
N1 Mo1 O4 105.2(2)
N1 Mo1 C3 104.6(3)
O4 Mo1 C3 141.3(3)
N1 Mo1 C7 91.3(3)
O4 Mo1 C7 122.1(4)
C3 Mo1 C7 33.5(3)
N1 Mo1 C6 112.4(4)
O4 Mo1 C6 89.9(4)
C3 Mo1 C6 55.8(3)
C7 Mo1 C6 34.1(4)
N1 Mo1 P1 94.04(17)
O4 Mo1 P1 99.60(15)
C3 Mo1 P1 102.4(2)
C7 Mo1 P1 134.7(3)
C6 Mo1 P1 148.5(2)
N1 Mo1 C4 137.8(3)
O4 Mo1 C4 113.9(3)
C3 Mo1 C4 33.3(3)
C7 Mo1 C4 55.0(3)
C6 Mo1 C4 54.7(3)
P1 Mo1 C4 94.3(2)
N1 Mo1 C5 145.4(3)
O4 Mo1 C5 86.6(3)
C3 Mo1 C5 55.1(3)
C7 Mo1 C5 55.9(4)
C6 Mo1 C5 33.9(4)
P1 Mo1 C5 116.3(3)
C4 Mo1 C5 31.9(3)
N1 Mo1 Mo2 102.25(17)
O4 Mo1 Mo2 43.65(14)
C3 Mo1 Mo2 146.7(2)
C7 Mo1 Mo2 162.5(3)
C6 Mo1 Mo2 128.6(4)
P1 Mo1 Mo2 56.12(4)
C4 Mo1 Mo2 116.6(2)
C5 Mo1 Mo2 108.2(3)
O3 Mo2 O4 106.9(2)
O3 Mo2 C11 105.9(4)
O4 Mo2 C11 95.2(4)
O3 Mo2 C10 86.3(5)
O4 Mo2 C10 129.5(4)
C11 Mo2 C10 35.3(5)
O3 Mo2 C10B 97.2(5)
O4 Mo2 C10B 109.1(5)
C11 Mo2 C10B 14.5(4)
C10 Mo2 C10B 20.8(5)
O3 Mo2 C8B 130.2(4)
O4 Mo2 C8B 120.6(4)
C11 Mo2 C8B 58.7(5)
C10 Mo2 C8B 53.1(5)
C10B Mo2 C8B 55.6(6)
O3 Mo2 C9 102.7(4)
O4 Mo2 C9 144.4(4)
C11 Mo2 C9 57.5(6)
C10 Mo2 C9 33.8(6)
C10B Mo2 C9 47.1(6)
C8B Mo2 C9 27.6(5)
O3 Mo2 C9B 101.3(5)
O4 Mo2 C9B 136.3(5)
C11 Mo2 C9B 44.5(6)
C10 Mo2 C9B 21.9(5)
C10B Mo2 C9B 33.5(4)
C8B Mo2 C9B 32.4(4)
C9 Mo2 C9B 13.6(6)
O3 Mo2 C12 138.5(6)
O4 Mo2 C12 87.9(5)
C11 Mo2 C12 32.9(6)
C10 Mo2 C12 56.1(6)
C10B Mo2 C12 41.5(7)
C8B Mo2 C12 40.0(6)
C9 Mo2 C12 56.6(6)
C9B Mo2 C12 49.6(7)
O3 Mo2 P1 100.29(19)
O4 Mo2 P1 98.59(15)
C11 Mo2 P1 145.3(3)
C10 Mo2 P1 127.4(4)
C10B Mo2 P1 141.1(5)
C8B Mo2 P1 87.0(4)
C9 Mo2 P1 95.0(4)
C9B Mo2 P1 108.4(5)
C12 Mo2 P1 115.9(6)
O3 Mo2 C11B 123.7(5)
O4 Mo2 C11B 81.2(5)
C11 Mo2 C11B 20.0(5)
C10 Mo2 C11B 52.9(6)
C10B Mo2 C11B 33.3(4)
C8B Mo2 C11B 56.4(6)
C9 Mo2 C11B 66.0(7)
C9B Mo2 C11B 55.3(7)
C12 Mo2 C11B 18.9(5)
P1 Mo2 C11B 134.2(5)
O3 Mo2 C8 138.9(5)
O4 Mo2 C8 110.7(5)
C11 Mo2 C8 55.4(6)
C10 Mo2 C8 57.1(6)
C10B Mo2 C8 55.2(7)
C8B Mo2 C8 10.0(5)
C9 Mo2 C8 36.4(6)
C9B Mo2 C8 38.4(7)
C12 Mo2 C8 31.8(7)
P1 Mo2 C8 89.9(5)
C11B Mo2 C8 49.5(7)
C2 Re1 C1 86.2(4)
C2 Re1 N1 90.8(3)
C1 Re1 N1 97.6(3)
C2 Re1 C15 107.4(4)
C1 Re1 C15 105.7(4)
N1 Re1 C15 151.1(3)
C2 Re1 C14 141.9(4)
C1 Re1 C14 96.3(3)
N1 Re1 C14 126.2(3)
C15 Re1 C14 35.4(3)
C2 Re1 C16 96.0(4)
C1 Re1 C16 139.9(4)
N1 Re1 C16 122.3(3)
C15 Re1 C16 35.6(3)
C14 Re1 C16 58.6(3)
C2 Re1 C13 153.4(4)
C1 Re1 C13 118.9(3)
N1 Re1 C13 94.0(3)
C15 Re1 C13 59.8(3)
C14 Re1 C13 35.5(3)
C16 Re1 C13 59.6(3)
C2 Re1 C17 117.7(3)
C1 Re1 C17 153.9(3)
N1 Re1 C17 92.6(3)
C15 Re1 C17 59.2(4)
C14 Re1 C17 58.7(3)
C16 Re1 C17 35.2(3)
C13 Re1 C17 36.1(3)
C25 P1 C19 111.2(3)
C25 P1 Mo1 117.7(2)
C19 P1 Mo1 122.6(2)
C25 P1 Mo2 105.9(2)
C19 P1 Mo2 122.8(2)
Mo1 P1 Mo2 69.97(5)
Mo1 N1 Re1 172.9(3)
Mo2 O4 Mo1 91.49(19)
O1 C1 Re1 174.1(8)
O2 C2 Re1 179.1(8)
C7 C3 C4 108.4(9)
C7 C3 Mo1 73.5(5)
C4 C3 Mo1 76.7(5)
C7 C3 H3 125.8
C4 C3 H3 125.8
Mo1 C3 H3 116.1
C5 C4 C3 109.6(8)
C5 C4 Mo1 74.7(5)
C3 C4 Mo1 70.0(5)
C5 C4 H4 125.2
C3 C4 H4 125.2
Mo1 C4 H4 121.8
C4 C5 C6 106.4(9)
C4 C5 Mo1 73.4(5)
C6 C5 Mo1 69.4(5)
C4 C5 H5 126.8
C6 C5 H5 126.8
Mo1 C5 H5 122.2
C7 C6 C5 108.1(8)
C7 C6 Mo1 72.9(5)
C5 C6 Mo1 76.7(5)
C7 C6 H6 125.9
C5 C6 H6 125.9
Mo1 C6 H6 116.5
C3 C7 C6 107.3(9)
C3 C7 Mo1 73.1(5)
C6 C7 Mo1 73.0(6)
C3 C7 H7 126.4
C6 C7 H7 126.4
Mo1 C7 H7 119.5
C12 C8 C9 106.4(18)
C12 C8 Mo2 72.7(12)
C9 C8 Mo2 70.1(10)
C12 C8 H8 126.8
C9 C8 H8 126.8
Mo2 C8 H8 122.2
C10 C9 C8 104.7(16)
C10 C9 Mo2 71.2(9)
C8 C9 Mo2 73.6(10)
C10 C9 H9 127.7
C8 C9 H9 127.7
Mo2 C9 H9 119.7
C9 C10 C11 108.6(14)
C9 C10 Mo2 75.0(9)
C11 C10 Mo2 71.7(8)
C9 C10 H10 125.7
C11 C10 H10 125.7
Mo2 C10 H10 119.5
C12 C11 C10 108.1(15)
C12 C11 Mo2 76.8(10)
C10 C11 Mo2 73.0(9)
C12 C11 H11 126
C10 C11 H11 126
Mo2 C11 H11 116.3
C8 C12 C11 112.1(19)
C8 C12 Mo2 75.5(12)
C11 C12 Mo2 70.3(10)
C8 C12 H12 124
C11 C12 H12 124
Mo2 C12 H12 121.8
C9B C8B C12B 105.3(16)
C9B C8B Mo2 74.5(12)
C12B C8B Mo2 77.4(10)
C9B C8B H8B 127.4
C12B C8B H8B 127.4
Mo2 C8B H8B 113.6
C8B C9B C10B 109.4(18)
C8B C9B Mo2 73.2(11)
C10B C9B Mo2 71.3(12)
C8B C9B H9B 125.3
C10B C9B H9B 125.3
Mo2 C9B H9B 121.9
C11B C12B C8B 109.1(16)
C11B C12B Mo2 71.4(12)
C8B C12B Mo2 68.5(9)
C11B C12B H12B 125.5
C8B C12B H12B 125.5
Mo2 C12B H12B 126.2
C9B C10B C11B 109.5(18)
C9B C10B Mo2 75.2(12)
C11B C10B Mo2 76.7(12)
C9B C10B H10B 125.3
C11B C10B H10B 125.3
Mo2 C10B H10B 114.9
C12B C11B C10B 105.8(18)
C12B C11B Mo2 76.7(12)
C10B C11B Mo2 70.0(12)
C12B C11B H11B 127.1
C10B C11B H11B 127.1
Mo2 C11B H11B 118.3
C14 C13 C17 105.9(8)
C14 C13 Re1 71.5(5)
C17 C13 Re1 72.5(4)
C14 C13 H13 127.1
C17 C13 H13 127.1
Re1 C13 H13 120.8
C15 C14 C13 110.3(9)
C15 C14 Re1 72.1(5)
C13 C14 Re1 73.0(5)
C15 C14 H14 124.9
C13 C14 H14 124.9
Re1 C14 H14 121.6
C14 C15 C16 107.0(9)
C14 C15 Re1 72.5(5)
C16 C15 Re1 72.5(5)
C14 C15 H15 126.5
C16 C15 H15 126.5
Re1 C15 H15 120.4
C17 C16 C15 109.0(8)
C17 C16 Re1 73.6(4)
C15 C16 Re1 71.9(5)
C17 C16 H16 125.5
C15 C16 H16 125.5
Re1 C16 H16 120.7
C16 C17 C13 107.8(8)
C16 C17 C18 126.8(8)
C13 C17 C18 125.4(9)
C16 C17 Re1 71.2(5)
C13 C17 Re1 71.4(5)
C18 C17 Re1 124.0(6)
C17 C18 H18A 109.5
C17 C18 H18B 109.5
H18A C18 H18B 109.5
C17 C18 H18C 109.5
H18A C18 H18C 109.5
H18B C18 H18C 109.5
C24 C19 C20 110.6(5)
C24 C19 P1 111.2(4)
C20 C19 P1 114.4(5)
C24 C19 H19 106.7
C20 C19 H19 106.7
P1 C19 H19 106.7
C19 C20 C21 109.7(6)
C19 C20 H20A 109.7
C21 C20 H20A 109.7
C19 C20 H20B 109.7
C21 C20 H20B 109.7
H20A C20 H20B 108.2
C22 C21 C20 111.3(6)
C22 C21 H21A 109.4
C20 C21 H21A 109.4
C22 C21 H21B 109.4
C20 C21 H21B 109.4
H21A C21 H21B 108
C21 C22 C23 110.6(6)
C21 C22 H22A 109.5
C23 C22 H22A 109.5
C21 C22 H22B 109.5
C23 C22 H22B 109.5
H22A C22 H22B 108.1
C24 C23 C22 111.1(6)
C24 C23 H23A 109.4
C22 C23 H23A 109.4
C24 C23 H23B 109.4
C22 C23 H23B 109.4
H23A C23 H23B 108
C23 C24 C19 110.6(6)
C23 C24 H24A 109.5
C19 C24 H24A 109.5
C23 C24 H24B 109.5
C19 C24 H24B 109.5
H24A C24 H24B 108.1
C30 C25 C26 110.7(6)
C30 C25 P1 115.1(5)
C26 C25 P1 115.2(5)
C30 C25 H25 104.9
C26 C25 H25 104.9
P1 C25 H25 104.9
C27 C26 C25 109.0(6)
C27 C26 H26A 109.9
C25 C26 H26A 109.9
C27 C26 H26B 109.9
C25 C26 H26B 109.9
H26A C26 H26B 108.3
C28 C27 C26 112.9(8)
C28 C27 H27A 109
C26 C27 H27A 109
C28 C27 H27B 109
C26 C27 H27B 109
H27A C27 H27B 107.8
C27 C28 C29 111.0(7)
C27 C28 H28A 109.4
C29 C28 H28A 109.4
C27 C28 H28B 109.4
C29 C28 H28B 109.4
H28A C28 H28B 108
C30 C29 C28 111.1(7)
C30 C29 H29A 109.4
C28 C29 H29A 109.4
C30 C29 H29B 109.4
C28 C29 H29B 109.4
H29A C29 H29B 108
C29 C30 C25 109.5(7)
C29 C30 H30A 109.8
C25 C30 H30A 109.8
C29 C30 H30B 109.8
C25 C30 H30B 109.8
H30A C30 H30B 108.2

loop_
_geom_bond_atom_site_label_1
_geom_bond_atom_site_label_2
_geom_bond_distance
Mo1 N1 1.743(5)
Mo1 O4 1.955(5)
Mo1 C3 2.366(8)
Mo1 C7 2.371(9)
Mo1 C6 2.372(8)
Mo1 P1 2.3830(17)
Mo1 C4 2.450(8)
Mo1 C5 2.466(9)
Mo1 Mo2 2.7707(8)
Mo2 O3 1.693(6)
Mo2 O4 1.913(5)
Mo2 C11 2.351(14)
Mo2 C10 2.369(16)
Mo2 C10B 2.37(2)
Mo2 C8B 2.402(15)
Mo2 C9 2.418(16)
Mo2 C9B 2.42(2)
Mo2 C12 2.432(19)
Mo2 P1 2.4483(17)
Mo2 C11B 2.45(2)
Mo2 C8 2.47(2)
Re1 C2 1.878(8)
Re1 C1 1.914(10)
Re1 N1 1.971(5)
Re1 C15 2.281(8)
Re1 C14 2.286(8)
Re1 C16 2.289(8)
Re1 C13 2.304(8)
Re1 C17 2.319(8)
P1 C25 1.845(6)
P1 C19 1.871(6)
O1 C1 1.141(10)
O2 C2 1.184(9)
C3 C7 1.364(13)
C3 C4 1.383(12)
C3 H3 0.93
C4 C5 1.353(14)
C4 H4 0.93
C5 C6 1.412(15)
C5 H5 0.93
C6 C7 1.390(16)
C6 H6 0.93
C7 H7 0.93
C8 C12 1.34(3)
C8 C9 1.52(3)
C8 H8 0.93
C9 C10 1.39(2)
C9 H9 0.93
C10 C11 1.43(2)
C10 H10 0.93
C11 C12 1.36(3)
C11 H11 0.93
C12 H12 0.93
C8B C9B 1.343(17)
C8B C12B 1.448(16)
C8B H8B 0.93
C9B C10B 1.383(17)
C9B H9B 0.93
C12B C11B 1.368(17)
C12B H12B 0.93
C10B C11B 1.386(17)
C10B H10B 0.93
C11B H11B 0.93
C13 C14 1.399(13)
C13 C17 1.432(11)
C13 H13 0.93
C14 C15 1.387(13)
C14 H14 0.93
C15 C16 1.399(14)
C15 H15 0.93
C16 C17 1.392(12)
C16 H16 0.93
C17 C18 1.446(13)
C18 H18A 0.96
C18 H18B 0.96
C18 H18C 0.96
C19 C24 1.517(9)
C19 C20 1.523(9)
C19 H19 0.98
C20 C21 1.528(9)
C20 H20A 0.97
C20 H20B 0.97
C21 C22 1.507(11)
C21 H21A 0.97
C21 H21B 0.97
C22 C23 1.527(9)
C22 H22A 0.97
C22 H22B 0.97
C23 C24 1.516(9)
C23 H23A 0.97
C23 H23B 0.97
C24 H24A 0.97
C24 H24B 0.97
C25 C30 1.529(9)
C25 C26 1.540(10)
C25 H25 0.98
C26 C27 1.539(10)
C26 H26A 0.97
C26 H26B 0.97
C27 C28 1.510(12)
C27 H27A 0.97
C27 H27B 0.97
C28 C29 1.553(13)
C28 H28A 0.97
C28 H28B 0.97
C29 C30 1.513(11)
C29 H29A 0.97
C29 H29B 0.97
C30 H30A 0.97
C30 H30B 0.97

loop_
_platon_squeeze_void_nr
_platon_squeeze_void_average_x
_platon_squeeze_void_average_y
_platon_squeeze_void_average_z
_platon_squeeze_void_volume
_platon_squeeze_void_count_electrons
_platon_squeeze_void_content
1 0.000 0.000 0.000 207 80 ' '
2 0.000 0.500 0.500 207 80 ' '
